data_7053301
loop_
_publ_author_name
'Strasser, Christoph E.'
'Cronje, Stephanie'
'Raubenheimer, Helgard G.'

_publ_section_title
;
 Fischer-type tungsten acyl (carbeniate), carbene and carbyne complexes
 bearing C5-attached thiazolyl substituents: interaction with gold(i)
 fragments
;
_journal_issue 3
_journal_name_full 'New Journal of Chemistry'
_journal_page_first 458
_journal_paper_doi 10.1039/b9nj00413k
_journal_volume 34
_journal_year 2010
_chemical_formula_moiety 'C33 H21 Au N O6 P S W, C5 H12'
_chemical_formula_sum 'C38 H33 Au N O6 P S W'
_chemical_formula_weight 1043.5
_chemical_melting_point 363
_chemical_name_common
;
pentacarbonyl-2kappa$5!C-(mu-(2-phenylthiazol-5-yl)carbonyl-
1kappaC:2kappaO)(triphenylphosphane-1kappaP)goldtungsten pentane solvate
;
_chemical_name_systematic
;pentacarbonyl-2\k^5^C-[\m-(2-phenylthiazol-5-yl)carbonyl-
1\kC:2\kO](triphenylphosphane-1\kP)goldtungsten
pentane solvate
;
_space_group_IT_number 2
_symmetry_cell_setting triclinic
_symmetry_Int_Tables_number 2
_symmetry_space_group_name_Hall '-P 1'
_symmetry_space_group_name_H-M 'P -1'
_atom_sites_solution_hydrogens geom
_atom_sites_solution_primary direct
_atom_sites_solution_secondary difmap
_audit_creation_method SHELXL-97
_cell_angle_alpha 100.005(1)
_cell_angle_beta 102.850(1)
_cell_angle_gamma 94.026(1)
_cell_formula_units_Z 2
_cell_length_a 11.5111(7)
_cell_length_b 12.0437(8)
_cell_length_c 13.8342(9)
_cell_measurement_reflns_used 6760
_cell_measurement_temperature 100(2)
_cell_measurement_theta_max 26.399
_cell_measurement_theta_min 2.529
_cell_volume 1829.6(2)
_computing_cell_refinement 'SAINT (Bruker, 2003)'
_computing_data_collection 'SMART (Bruker, 2002)'
_computing_data_reduction SAINT
_computing_molecular_graphics 'X-Seed (Barbour, 2001)'
_computing_publication_material X-Seed
_computing_structure_refinement 'SHELXL-97 (Sheldrick, 1997)'
_computing_structure_solution 'SHELXS (Sheldrick, 1990)'
_diffrn_ambient_temperature 100(2)
_diffrn_measured_fraction_theta_full 0.992
_diffrn_measured_fraction_theta_max 0.992
_diffrn_measurement_device_type 'Bruker APEX CCD area detector'
_diffrn_measurement_method \w-scans
_diffrn_radiation_monochromator graphite
_diffrn_radiation_source 'fine-focus sealed tube'
_diffrn_radiation_type MoK\a
_diffrn_radiation_wavelength 0.71073
_diffrn_reflns_av_R_equivalents 0.0346
_diffrn_reflns_av_sigmaI/netI 0.0434
_diffrn_reflns_limit_h_max 14
_diffrn_reflns_limit_h_min -14
_diffrn_reflns_limit_k_max 15
_diffrn_reflns_limit_k_min -15
_diffrn_reflns_limit_l_max 17
_diffrn_reflns_limit_l_min -17
_diffrn_reflns_number 19796
_diffrn_reflns_theta_full 26.42
_diffrn_reflns_theta_max 26.42
_diffrn_reflns_theta_min 1.73
_diffrn_standards_number 0
_exptl_absorpt_coefficient_mu 7.293
_exptl_absorpt_correction_T_max 0.598
_exptl_absorpt_correction_T_min 0.462
_exptl_absorpt_correction_type multi-scan
_exptl_absorpt_process_details 'SADABS (Bruker, 2002)'
_exptl_crystal_colour orange
_exptl_crystal_density_diffrn 1.894
_exptl_crystal_density_method 'not measured'
_exptl_crystal_description prism
_exptl_crystal_F_000 1000
_exptl_crystal_size_max 0.13
_exptl_crystal_size_mid 0.09
_exptl_crystal_size_min 0.07
_refine_diff_density_max 3.713
_refine_diff_density_min -1.101
_refine_diff_density_rms 0.174
_refine_ls_extinction_method none
_refine_ls_goodness_of_fit_ref 1.074
_refine_ls_hydrogen_treatment riding
_refine_ls_matrix_type full
_refine_ls_number_parameters 444
_refine_ls_number_reflns 7474
_refine_ls_number_restraints 2
_refine_ls_restrained_S_all 1.075
_refine_ls_R_factor_all 0.0473
_refine_ls_R_factor_gt 0.0397
_refine_ls_shift/su_max 0.001
_refine_ls_shift/su_mean 0.000
_refine_ls_structure_factor_coef Fsqd
_refine_ls_weighting_details 'calc w=1/[\s^2^(Fo^2^)+(0.0309P)^2^+11.7778P] where P=(Fo^2^+2Fc^2^)/3'
_refine_ls_weighting_scheme calc
_refine_ls_wR_factor_gt 0.0870
_refine_ls_wR_factor_ref 0.0898
_reflns_number_gt 6485
_reflns_number_total 7474
_reflns_threshold_expression >2\s(I)
_cod_data_source_file b9nj00413k.txt
_cod_data_source_block Compound-2
_cod_database_code 7053301

loop_
_symmetry_equiv_pos_as_xyz
'x, y, z'
'-x, -y, -z'

loop_
_atom_site_label
_atom_site_type_symbol
_atom_site_fract_x
_atom_site_fract_y
_atom_site_fract_z
_atom_site_U_iso_or_equiv
_atom_site_adp_type
_atom_site_occupancy
_atom_site_symmetry_multiplicity
_atom_site_calc_flag
_atom_site_refinement_flags
Au1 Au 0.31470(2) 0.65777(2) 0.352182(19) 0.01894(8) Uani 1 1 d .
W1 W 0.58591(2) 0.61859(2) 0.22099(2) 0.02605(9) Uani 1 1 d .
S1 S 0.17095(15) 0.40425(14) 0.04475(13) 0.0230(3) Uani 1 1 d .
P1 P 0.29536(14) 0.76046(14) 0.50321(13) 0.0182(3) Uani 1 1 d .
O1 O 0.3964(4) 0.5452(4) 0.1739(4) 0.0258(11) Uani 1 1 d .
O2 O 0.8553(5) 0.7143(6) 0.2682(4) 0.0449(15) Uani 1 1 d .
O3 O 0.6432(5) 0.5756(5) 0.4450(4) 0.0352(12) Uani 1 1 d .
O4 O 0.5374(5) 0.8707(5) 0.3003(4) 0.0363(13) Uani 1 1 d .
O5 O 0.5694(5) 0.6820(6) 0.0056(4) 0.0499(16) Uani 1 1 d .
O6 O 0.6628(5) 0.3744(6) 0.1505(5) 0.0496(16) Uani 1 1 d .
N1 N -0.0075(5) 0.4324(5) 0.1269(4) 0.0243(12) Uani 1 1 d .
C1 C 0.3109(6) 0.5579(6) 0.2150(5) 0.0229(14) Uani 1 1 d .
C2 C 0.7546(7) 0.6792(7) 0.2505(6) 0.0322(17) Uani 1 1 d .
C3 C 0.6163(6) 0.5886(6) 0.3628(6) 0.0300(16) Uani 1 1 d .
C4 C 0.5499(6) 0.7777(7) 0.2716(6) 0.0293(16) Uani 1 1 d .
C5 C 0.5705(6) 0.6564(7) 0.0805(6) 0.0315(17) Uani 1 1 d .
C6 C 0.6325(7) 0.4607(7) 0.1749(6) 0.0353(18) Uani 1 1 d .
C10 C 0.1952(6) 0.4946(5) 0.1608(5) 0.0195(13) Uani 1 1 d .
C11 C 0.0896(6) 0.4971(6) 0.1900(5) 0.0223(14) Uani 1 1 d .
H11 H 0.0845 0.5424 0.2521 0.027 Uiso 1 1 calc R
C12 C 0.0210(6) 0.3770(5) 0.0465(5) 0.0202(14) Uani 1 1 d .
C13 C -0.0663(6) 0.3006(6) -0.0340(5) 0.0223(14) Uani 1 1 d .
C14 C -0.0366(6) 0.2496(6) -0.1224(5) 0.0274(15) Uani 1 1 d .
H14 H 0.0418 0.2654 -0.1316 0.033 Uiso 1 1 calc R
C15 C -0.1221(7) 0.1754(6) -0.1974(5) 0.0301(16) Uani 1 1 d .
H15 H -0.1017 0.1408 -0.2576 0.036 Uiso 1 1 calc R
C16 C -0.2359(7) 0.1520(7) -0.1848(6) 0.0359(18) Uani 1 1 d .
H16 H -0.2936 0.1007 -0.2358 0.043 Uiso 1 1 calc R
C17 C -0.2663(7) 0.2035(7) -0.0971(6) 0.0315(17) Uani 1 1 d .
H17 H -0.3451 0.1881 -0.0886 0.038 Uiso 1 1 calc R
C18 C -0.1821(6) 0.2768(6) -0.0226(5) 0.0283(16) Uani 1 1 d .
H18 H -0.2033 0.3114 0.0373 0.034 Uiso 1 1 calc R
C21 C 0.3293(12) 1.0189(13) 0.9296(10) 0.096(4) Uani 1 1 d D
H21A H 0.2996 1.0193 0.9907 0.144 Uiso 1 1 calc R
H21B H 0.3987 1.0764 0.9441 0.144 Uiso 1 1 calc R
H21C H 0.3533 0.9439 0.9076 0.144 Uiso 1 1 calc R
C22 C 0.2327(11) 1.0447(12) 0.8479(10) 0.085(4) Uani 1 1 d D
H22A H 0.2126 1.1217 0.8718 0.103 Uiso 1 1 calc R
H22B H 0.2675 1.0489 0.7891 0.103 Uiso 1 1 calc R
C23 C 0.1187(12) 0.9693(11) 0.8102(15) 0.113(6) Uani 1 1 d D
H23A H 0.0668 1.0011 0.7570 0.136 Uiso 1 1 calc R
H23B H 0.1365 0.8946 0.7777 0.136 Uiso 1 1 calc R
C24 C 0.0509(12) 0.9506(10) 0.8833(11) 0.094(5) Uani 1 1 d D
H24A H 0.0328 1.0243 0.9177 0.113 Uiso 1 1 calc R
H24B H 0.0990 0.9141 0.9351 0.113 Uiso 1 1 calc R
C25 C -0.0691(10) 0.8729(9) 0.8295(11) 0.082(4) Uani 1 1 d D
H25A H -0.1101 0.9026 0.7710 0.123 Uiso 1 1 calc R
H25B H -0.1208 0.8720 0.8769 0.123 Uiso 1 1 calc R
H25C H -0.0514 0.7956 0.8069 0.123 Uiso 1 1 calc R
C111 C 0.4213(6) 0.7668(6) 0.6111(5) 0.0231(14) Uani 1 1 d .
C112 C 0.4404(6) 0.8511(6) 0.6963(6) 0.0297(16) Uani 1 1 d .
H112 H 0.3887 0.9091 0.6983 0.036 Uiso 1 1 calc R
C113 C 0.5343(7) 0.8519(7) 0.7791(6) 0.0366(19) Uani 1 1 d .
H113 H 0.5471 0.9097 0.8379 0.044 Uiso 1 1 calc R
C114 C 0.6090(8) 0.7667(8) 0.7745(7) 0.046(2) Uani 1 1 d .
H114 H 0.6739 0.7664 0.8305 0.055 Uiso 1 1 calc R
C115 C 0.5907(7) 0.6836(7) 0.6907(7) 0.039(2) Uani 1 1 d .
H115 H 0.6425 0.6257 0.6889 0.047 Uiso 1 1 calc R
C116 C 0.4966(6) 0.6828(6) 0.6079(6) 0.0315(17) Uani 1 1 d .
H116 H 0.4843 0.6247 0.5494 0.038 Uiso 1 1 calc R
C121 C 0.2693(5) 0.9066(5) 0.4973(5) 0.0184(13) Uani 1 1 d .
C122 C 0.1824(6) 0.9589(6) 0.5378(5) 0.0269(15) Uani 1 1 d .
H122 H 0.1354 0.9191 0.5720 0.032 Uiso 1 1 calc R
C123 C 0.1646(7) 1.0696(6) 0.5282(6) 0.0340(18) Uani 1 1 d .
H123 H 0.1056 1.1059 0.5561 0.041 Uiso 1 1 calc R
C124 C 0.2325(6) 1.1268(6) 0.4781(6) 0.0309(17) Uani 1 1 d .
H124 H 0.2192 1.2022 0.4708 0.037 Uiso 1 1 calc R
C125 C 0.3192(6) 1.0758(6) 0.4385(5) 0.0277(16) Uani 1 1 d .
H125 H 0.3657 1.1158 0.4041 0.033 Uiso 1 1 calc R
C126 C 0.3388(6) 0.9657(5) 0.4489(5) 0.0208(14) Uani 1 1 d .
H126 H 0.4000 0.9308 0.4229 0.025 Uiso 1 1 calc R
C131 C 0.1643(5) 0.7011(5) 0.5372(5) 0.0195(13) Uani 1 1 d .
C132 C 0.0571(6) 0.6814(6) 0.4664(5) 0.0250(15) Uani 1 1 d .
H132 H 0.0532 0.6954 0.4004 0.030 Uiso 1 1 calc R
C133 C -0.0474(6) 0.6403(6) 0.4920(6) 0.0279(16) Uani 1 1 d .
H133 H -0.1223 0.6283 0.4438 0.033 Uiso 1 1 calc R
C134 C -0.0406(6) 0.6177(6) 0.5871(6) 0.0292(16) Uani 1 1 d .
H134 H -0.1112 0.5900 0.6043 0.035 Uiso 1 1 calc R
C135 C 0.0675(7) 0.6347(6) 0.6575(6) 0.0314(17) Uani 1 1 d .
H135 H 0.0719 0.6179 0.7228 0.038 Uiso 1 1 calc R
C136 C 0.1705(6) 0.6766(6) 0.6325(5) 0.0273(15) Uani 1 1 d .
H136 H 0.2453 0.6886 0.6809 0.033 Uiso 1 1 calc R

loop_
_atom_site_aniso_label
_atom_site_aniso_U_11
_atom_site_aniso_U_22
_atom_site_aniso_U_33
_atom_site_aniso_U_23
_atom_site_aniso_U_13
_atom_site_aniso_U_12
Au1 0.01681(13) 0.01632(13) 0.02511(14) 0.00397(10) 0.00785(10) 0.00244(9)
W1 0.01838(15) 0.03233(17) 0.02676(16) 0.00259(12) 0.00680(12) 0.00166(12)
S1 0.0202(8) 0.0246(9) 0.0257(9) 0.0041(7) 0.0084(7) 0.0041(7)
P1 0.0143(8) 0.0166(8) 0.0242(9) 0.0054(7) 0.0051(7) 0.0005(6)
O1 0.020(2) 0.026(3) 0.030(3) 0.000(2) 0.007(2) 0.003(2)
O2 0.022(3) 0.074(4) 0.040(3) 0.017(3) 0.009(2) -0.002(3)
O3 0.028(3) 0.042(3) 0.035(3) 0.009(3) 0.006(2) -0.001(2)
O4 0.031(3) 0.034(3) 0.043(3) 0.003(3) 0.013(3) 0.000(2)
O5 0.044(4) 0.075(5) 0.031(3) 0.013(3) 0.008(3) 0.007(3)
O6 0.045(4) 0.057(4) 0.047(4) 0.003(3) 0.011(3) 0.022(3)
N1 0.027(3) 0.025(3) 0.025(3) 0.008(2) 0.011(2) 0.002(2)
C1 0.022(3) 0.021(3) 0.028(4) 0.007(3) 0.007(3) 0.006(3)
C2 0.026(4) 0.047(5) 0.026(4) 0.010(3) 0.009(3) 0.001(3)
C3 0.025(4) 0.028(4) 0.037(4) 0.003(3) 0.012(3) 0.000(3)
C4 0.021(4) 0.037(4) 0.030(4) 0.006(3) 0.007(3) 0.003(3)
C5 0.021(4) 0.043(5) 0.030(4) 0.007(3) 0.006(3) 0.002(3)
C6 0.028(4) 0.044(5) 0.035(4) 0.002(4) 0.009(3) 0.018(4)
C10 0.022(3) 0.015(3) 0.024(3) 0.008(3) 0.007(3) 0.006(3)
C11 0.025(4) 0.022(3) 0.024(3) 0.006(3) 0.011(3) 0.006(3)
C12 0.021(3) 0.021(3) 0.022(3) 0.012(3) 0.005(3) 0.004(3)
C13 0.024(3) 0.024(3) 0.024(3) 0.013(3) 0.009(3) 0.008(3)
C14 0.025(4) 0.029(4) 0.027(4) 0.009(3) 0.001(3) 0.005(3)
C15 0.037(4) 0.030(4) 0.022(4) 0.005(3) 0.003(3) 0.011(3)
C16 0.032(4) 0.033(4) 0.033(4) 0.007(3) -0.010(3) 0.002(3)
C17 0.024(4) 0.040(4) 0.031(4) 0.012(3) 0.005(3) 0.004(3)
C18 0.024(4) 0.034(4) 0.027(4) 0.006(3) 0.004(3) 0.004(3)
C21 0.083(10) 0.105(11) 0.094(10) 0.034(9) -0.003(8) 0.009(8)
C22 0.066(8) 0.106(11) 0.090(10) 0.029(8) 0.022(7) 0.018(8)
C23 0.094(11) 0.062(8) 0.213(19) 0.021(10) 0.094(12) 0.029(8)
C24 0.105(11) 0.056(7) 0.123(12) 0.041(8) 0.009(9) 0.022(7)
C25 0.057(7) 0.057(7) 0.138(12) 0.042(8) 0.017(7) 0.007(6)
C111 0.018(3) 0.025(4) 0.027(4) 0.014(3) 0.003(3) -0.002(3)
C112 0.024(4) 0.029(4) 0.036(4) 0.007(3) 0.007(3) 0.001(3)
C113 0.027(4) 0.047(5) 0.032(4) 0.012(4) -0.001(3) -0.007(4)
C114 0.033(5) 0.066(6) 0.039(5) 0.031(5) -0.004(4) 0.002(4)
C115 0.025(4) 0.046(5) 0.053(5) 0.033(4) 0.004(4) 0.011(4)
C116 0.029(4) 0.025(4) 0.043(5) 0.015(3) 0.008(3) 0.001(3)
C121 0.015(3) 0.018(3) 0.020(3) 0.002(3) 0.002(3) -0.001(2)
C122 0.023(4) 0.027(4) 0.034(4) 0.011(3) 0.010(3) 0.006(3)
C123 0.025(4) 0.028(4) 0.050(5) 0.003(3) 0.011(4) 0.009(3)
C124 0.025(4) 0.022(4) 0.043(4) 0.006(3) 0.003(3) -0.001(3)
C125 0.028(4) 0.024(4) 0.030(4) 0.007(3) 0.005(3) -0.006(3)
C126 0.019(3) 0.022(3) 0.019(3) 0.002(3) 0.002(3) 0.000(3)
C131 0.015(3) 0.015(3) 0.029(4) 0.007(3) 0.004(3) 0.003(2)
C132 0.026(4) 0.021(3) 0.031(4) 0.002(3) 0.015(3) 0.008(3)
C133 0.022(4) 0.021(3) 0.042(4) 0.005(3) 0.011(3) 0.005(3)
C134 0.020(4) 0.026(4) 0.044(4) 0.004(3) 0.019(3) -0.001(3)
C135 0.030(4) 0.037(4) 0.031(4) 0.010(3) 0.015(3) -0.003(3)
C136 0.024(4) 0.031(4) 0.028(4) 0.009(3) 0.008(3) -0.001(3)

loop_
_atom_type_symbol
_atom_type_description
_atom_type_scat_dispersion_real
_atom_type_scat_dispersion_imag
_atom_type_scat_source
C C 0.0033 0.0016 'International Tables Vol C Tables 4.2.6.8 and 6.1.1.4'
H H 0.0000 0.0000 'International Tables Vol C Tables 4.2.6.8 and 6.1.1.4'
N N 0.0061 0.0033 'International Tables Vol C Tables 4.2.6.8 and 6.1.1.4'
O O 0.0106 0.0060 'International Tables Vol C Tables 4.2.6.8 and 6.1.1.4'
P P 0.1023 0.0942 'International Tables Vol C Tables 4.2.6.8 and 6.1.1.4'
S S 0.1246 0.1234 'International Tables Vol C Tables 4.2.6.8 and 6.1.1.4'
W W -0.8490 6.8722 'International Tables Vol C Tables 4.2.6.8 and 6.1.1.4'
Au Au -2.0133 8.8022 'International Tables Vol C Tables 4.2.6.8 and 6.1.1.4'

loop_
_geom_angle_atom_site_label_1
_geom_angle_atom_site_label_2
_geom_angle_atom_site_label_3
_geom_angle
C1 Au1 P1 173.08(19)
C2 W1 C3 87.9(3)
C2 W1 C4 87.8(3)
C3 W1 C4 90.1(3)
C2 W1 C5 87.0(3)
C3 W1 C5 174.8(3)
C4 W1 C5 89.1(3)
C2 W1 C6 89.0(3)
C3 W1 C6 88.5(3)
C4 W1 C6 176.6(3)
C5 W1 C6 92.0(3)
C2 W1 O1 175.0(2)
C3 W1 O1 96.4(2)
C4 W1 O1 94.8(2)
C5 W1 O1 88.8(2)
C6 W1 O1 88.4(3)
C10 S1 C12 89.2(3)
C131 P1 C121 104.5(3)
C131 P1 C111 106.3(3)
C121 P1 C111 106.3(3)
C131 P1 Au1 110.1(2)
C121 P1 Au1 113.1(2)
C111 P1 Au1 115.7(2)
C1 O1 W1 132.1(4)
C12 N1 C11 110.6(6)
O1 C1 C10 117.1(6)
O1 C1 Au1 127.1(5)
C10 C1 Au1 115.8(5)
O2 C2 W1 179.4(7)
O3 C3 W1 174.3(6)
O4 C4 W1 175.2(6)
O5 C5 W1 175.2(7)
O6 C6 W1 177.4(7)
C11 C10 C1 127.3(6)
C11 C10 S1 108.7(5)
C1 C10 S1 124.0(5)
N1 C11 C10 117.2(6)
N1 C11 H11 121.4
C10 C11 H11 121.4
N1 C12 C13 122.3(6)
N1 C12 S1 114.2(5)
C13 C12 S1 123.4(5)
C18 C13 C14 119.0(7)
C18 C13 C12 119.5(6)
C14 C13 C12 121.5(6)
C15 C14 C13 120.0(7)
C15 C14 H14 120.0
C13 C14 H14 120.0
C16 C15 C14 120.4(7)
C16 C15 H15 119.8
C14 C15 H15 119.8
C15 C16 C17 119.8(7)
C15 C16 H16 120.1
C17 C16 H16 120.1
C18 C17 C16 120.0(7)
C18 C17 H17 120.0
C16 C17 H17 120.0
C17 C18 C13 120.7(7)
C17 C18 H18 119.6
C13 C18 H18 119.6
C22 C21 H21A 109.5
C22 C21 H21B 109.5
H21A C21 H21B 109.5
C22 C21 H21C 109.5
H21A C21 H21C 109.5
H21B C21 H21C 109.5
C23 C22 C21 120.4(13)
C23 C22 H22A 107.2
C21 C22 H22A 107.2
C23 C22 H22B 107.2
C21 C22 H22B 107.2
H22A C22 H22B 106.9
C24 C23 C22 117.2(15)
C24 C23 H23A 108.0
C22 C23 H23A 108.0
C24 C23 H23B 108.0
C22 C23 H23B 108.0
H23A C23 H23B 107.2
C23 C24 C25 110.1(13)
C23 C24 H24A 109.6
C25 C24 H24A 109.6
C23 C24 H24B 109.6
C25 C24 H24B 109.6
H24A C24 H24B 108.2
C24 C25 H25A 109.5
C24 C25 H25B 109.5
H25A C25 H25B 109.5
C24 C25 H25C 109.5
H25A C25 H25C 109.5
H25B C25 H25C 109.5
C116 C111 C112 119.8(7)
C116 C111 P1 118.6(6)
C112 C111 P1 121.6(5)
C111 C112 C113 120.7(7)
C111 C112 H112 119.7
C113 C112 H112 119.7
C112 C113 C114 118.7(8)
C112 C113 H113 120.6
C114 C113 H113 120.6
C115 C114 C113 120.8(7)
C115 C114 H114 119.6
C113 C114 H114 119.6
C114 C115 C116 120.5(8)
C114 C115 H115 119.8
C116 C115 H115 119.8
C111 C116 C115 119.6(8)
C111 C116 H116 120.2
C115 C116 H116 120.2
C126 C121 C122 119.9(6)
C126 C121 P1 117.6(5)
C122 C121 P1 122.5(5)
C121 C122 C123 119.6(7)
C121 C122 H122 120.2
C123 C122 H122 120.2
C124 C123 C122 120.0(7)
C124 C123 H123 120.0
C122 C123 H123 120.0
C125 C124 C123 120.5(7)
C125 C124 H124 119.7
C123 C124 H124 119.7
C124 C125 C126 119.9(7)
C124 C125 H125 120.0
C126 C125 H125 120.0
C121 C126 C125 119.9(6)
C121 C126 H126 120.0
C125 C126 H126 120.0
C132 C131 C136 120.0(6)
C132 C131 P1 118.4(5)
C136 C131 P1 121.6(5)
C131 C132 C133 119.7(7)
C131 C132 H132 120.1
C133 C132 H132 120.1
C134 C133 C132 119.8(7)
C134 C133 H133 120.1
C132 C133 H133 120.1
C133 C134 C135 120.6(7)
C133 C134 H134 119.7
C135 C134 H134 119.7
C134 C135 C136 119.6(7)
C134 C135 H135 120.2
C136 C135 H135 120.2
C131 C136 C135 120.3(7)
C131 C136 H136 119.9
C135 C136 H136 119.9

loop_
_geom_bond_atom_site_label_1
_geom_bond_atom_site_label_2
_geom_bond_distance
Au1 C1 2.053(7)
Au1 P1 2.3005(17)
W1 C2 1.953(7)
W1 C3 2.015(8)
W1 C4 2.027(8)
W1 C5 2.045(8)
W1 C6 2.045(8)
W1 O1 2.205(5)
S1 C10 1.729(7)
S1 C12 1.740(7)
P1 C131 1.813(7)
P1 C121 1.819(7)
P1 C111 1.821(7)
O1 C1 1.247(8)
O2 C2 1.162(9)
O3 C3 1.152(9)
O4 C4 1.152(9)
O5 C5 1.130(9)
O6 C6 1.140(9)
N1 C12 1.314(9)
N1 C11 1.351(9)
C1 C10 1.460(9)
C10 C11 1.365(9)
C11 H11 0.9500
C12 C13 1.453(9)
C13 C18 1.393(9)
C13 C14 1.395(10)
C14 C15 1.394(10)
C14 H14 0.9500
C15 C16 1.376(11)
C15 H15 0.9500
C16 C17 1.392(11)
C16 H16 0.9500
C17 C18 1.379(10)
C17 H17 0.9500
C18 H18 0.9500
C21 C22 1.491(14)
C21 H21A 0.9800
C21 H21B 0.9800
C21 H21C 0.9800
C22 C23 1.477(15)
C22 H22A 0.9900
C22 H22B 0.9900
C23 C24 1.445(15)
C23 H23A 0.9900
C23 H23B 0.9900
C24 C25 1.567(14)
C24 H24A 0.9900
C24 H24B 0.9900
C25 H25A 0.9800
C25 H25B 0.9800
C25 H25C 0.9800
C111 C116 1.380(10)
C111 C112 1.381(10)
C112 C113 1.387(10)
C112 H112 0.9500
C113 C114 1.387(12)
C113 H113 0.9500
C114 C115 1.359(13)
C114 H114 0.9500
C115 C116 1.388(11)
C115 H115 0.9500
C116 H116 0.9500
C121 C126 1.385(9)
C121 C122 1.388(9)
C122 C123 1.388(10)
C122 H122 0.9500
C123 C124 1.377(11)
C123 H123 0.9500
C124 C125 1.374(10)
C124 H124 0.9500
C125 C126 1.387(9)
C125 H125 0.9500
C126 H126 0.9500
C131 C132 1.371(9)
C131 C136 1.388(9)
C132 C133 1.408(10)
C132 H132 0.9500
C133 C134 1.375(10)
C133 H133 0.9500
C134 C135 1.378(10)
C134 H134 0.9500
C135 C136 1.393(10)
C135 H135 0.9500
C136 H136 0.9500

loop_
_geom_torsion_atom_site_label_1
_geom_torsion_atom_site_label_2
_geom_torsion_atom_site_label_3
_geom_torsion_atom_site_label_4
_geom_torsion
C3 W1 O1 C1 47.9(6)
C4 W1 O1 C1 -42.6(6)
C5 W1 O1 C1 -131.7(6)
C6 W1 O1 C1 136.2(6)
W1 O1 C1 C10 179.9(4)
W1 O1 C1 Au1 -0.7(9)
O1 C1 C10 C11 -178.6(6)
Au1 C1 C10 C11 1.9(9)
O1 C1 C10 S1 0.2(9)
Au1 C1 C10 S1 -179.3(3)
C12 S1 C10 C11 -0.5(5)
C12 S1 C10 C1 -179.4(6)
C12 N1 C11 C10 0.4(8)
C1 C10 C11 N1 179.0(6)
S1 C10 C11 N1 0.2(7)
C11 N1 C12 C13 179.8(6)
C11 N1 C12 S1 -0.7(7)
C10 S1 C12 N1 0.7(5)
C10 S1 C12 C13 -179.9(6)
N1 C12 C13 C18 -5.8(10)
S1 C12 C13 C18 174.8(5)
N1 C12 C13 C14 174.8(6)
S1 C12 C13 C14 -4.6(9)
C18 C13 C14 C15 -0.4(10)
C12 C13 C14 C15 179.0(6)
C13 C14 C15 C16 -0.1(10)
C14 C15 C16 C17 0.7(11)
C15 C16 C17 C18 -0.8(11)
C16 C17 C18 C13 0.3(11)
C14 C13 C18 C17 0.3(10)
C12 C13 C18 C17 -179.2(6)
C21 C22 C23 C24 57.5(18)
C22 C23 C24 C25 177.7(11)
C131 P1 C111 C116 99.8(6)
C121 P1 C111 C116 -149.2(5)
Au1 P1 C111 C116 -22.8(6)
C131 P1 C111 C112 -78.1(6)
C121 P1 C111 C112 32.8(6)
Au1 P1 C111 C112 159.2(5)
C116 C111 C112 C113 -0.3(11)
P1 C111 C112 C113 177.6(6)
C111 C112 C113 C114 0.3(11)
C112 C113 C114 C115 -0.3(12)
C113 C114 C115 C116 0.2(13)
C112 C111 C116 C115 0.3(11)
P1 C111 C116 C115 -177.7(6)
C114 C115 C116 C111 -0.2(12)
C131 P1 C121 C126 -164.3(5)
C111 P1 C121 C126 83.5(6)
Au1 P1 C121 C126 -44.5(5)
C131 P1 C121 C122 14.9(6)
C111 P1 C121 C122 -97.3(6)
Au1 P1 C121 C122 134.7(5)
C126 C121 C122 C123 1.1(10)
P1 C121 C122 C123 -178.1(6)
C121 C122 C123 C124 0.3(11)
C122 C123 C124 C125 -0.9(12)
C123 C124 C125 C126 0.0(11)
C122 C121 C126 C125 -1.9(10)
P1 C121 C126 C125 177.3(5)
C124 C125 C126 C121 1.4(10)
C121 P1 C131 C132 71.1(6)
C111 P1 C131 C132 -176.6(5)
Au1 P1 C131 C132 -50.6(5)
C121 P1 C131 C136 -108.2(6)
C111 P1 C131 C136 4.0(6)
Au1 P1 C131 C136 130.1(5)
C136 C131 C132 C133 2.3(10)
P1 C131 C132 C133 -177.1(5)
C131 C132 C133 C134 -1.5(10)
C132 C133 C134 C135 -0.1(11)
C133 C134 C135 C136 0.9(11)
C132 C131 C136 C135 -1.5(10)
P1 C131 C136 C135 177.8(6)
C134 C135 C136 C131 -0.1(11)
